data_9013698
loop_
_publ_author_name
'Ertl, A.'
'Marschall, H.'
'Geister, G.'
'Henry, D.'
'Schertl, H. P.'
'Ntaflos, T.'
'Luvizotto, G.'
'Nasdala, L.'
'Tillmanns, E.'

_publ_section_title
;
 Metamorphic ultrahigh-pressure tourmaline: structure,
 chemistry, and correlations to P-T conditions
 Locality: Saxonian Erzegebirge, Germany
;
_journal_name_full 'American Mineralogist'
_journal_page_first 1
_journal_page_last 10
_journal_paper_doi 10.2138/am.2010.3283
_journal_volume 95
_journal_year 2010
_chemical_formula_sum
;Al6.741 B3 Ca0.02 F0.19 Fe1.23 H3 K0.02 Mg0.978 Na0.86 O30.81 Si5.94 Ti0.111
 Zn0.009
;
_chemical_name_mineral Oxy-schorl
_space_group_IT_number 160
_symmetry_space_group_name_Hall 'R 3 -2"'
_symmetry_space_group_name_H-M 'R 3 m :H'
_cell_angle_alpha 90
_cell_angle_beta 90
_cell_angle_gamma 120
_cell_length_a 15.929
_cell_length_b 15.929
_cell_length_c 7.183
_cell_formula_units_Z 3
_cell_volume 1578.387
_exptl_crystal_density_diffrn 3.158
_cod_original_sg_symbol_H-M 'R 3 m'
_cod_original_formula_sum 'Na.86 Ca.02 K.02 Al6.741 Fe1.23 Ti.111 Mg.978 Zn.009 B3 Si5.94 H3 O30.81 F.19'
_cod_database_code 9013698

loop_
_symmetry_equiv_pos_as_xyz
x,y,z
2/3+x,1/3+y,1/3+z
1/3+x,2/3+y,2/3+z
x,x-y,z
2/3+x,1/3+x-y,1/3+z
1/3+x,2/3+x-y,2/3+z
-y,-x,z
2/3-y,1/3-x,1/3+z
1/3-y,2/3-x,2/3+z
-x+y,y,z
2/3-x+y,1/3+y,1/3+z
1/3-x+y,2/3+y,2/3+z
-y,x-y,z
2/3-y,1/3+x-y,1/3+z
1/3-y,2/3+x-y,2/3+z
-x+y,-x,z
2/3-x+y,1/3-x,1/3+z
1/3-x+y,2/3-x,2/3+z

loop_
_atom_site_label
_atom_site_fract_x
_atom_site_fract_y
_atom_site_fract_z
_atom_site_occupancy
_atom_site_U_iso_or_equiv
Na 0.00000 0.00000 0.22500 0.86000 0.02190
Ca 0.00000 0.00000 0.22500 0.02000 0.02190
K 0.00000 0.00000 0.22500 0.02000 0.02190
Al1 0.12241 0.06121 0.63418 0.54300 0.00765
Fe 0.12241 0.06121 0.63418 0.41000 0.00765
Ti 0.12241 0.06121 0.63418 0.03700 0.00765
Mg1 0.12241 0.06121 0.63418 0.01000 0.00765
Zn 0.12241 0.06121 0.63418 0.00300 0.00765
Al2 0.29781 0.26128 0.60853 0.84200 0.00541
Mg2 0.29781 0.26128 0.60853 0.15800 0.00541
B 0.10999 0.21998 0.45260 1.00000 0.00680
Si 0.19157 0.18968 -0.00115 0.99000 0.00525
Al3 0.19157 0.18968 -0.00115 0.01000 0.00525
H 0.25200 0.12600 0.39700 1.00000 0.04200
O1 0.00000 0.00000 0.77080 0.81000 0.02240
F 0.00000 0.00000 0.77080 0.19000 0.02240
O2 0.06101 0.12202 0.48628 1.00000 0.01300
O3 0.26269 0.13135 0.50873 1.00000 0.01580
O4 0.09338 0.18676 0.07027 1.00000 0.01067
O5 0.18558 0.09279 0.09176 1.00000 0.01051
O6 0.19525 0.18501 0.77532 1.00000 0.00927
O7 0.28521 0.28528 0.07611 1.00000 0.00885
O8 0.20931 0.27011 0.43816 1.00000 0.01020
